data_4130849
loop_
_publ_author_name
'Gellrich, Urs'
'Diskin-Posner, Yael'
'Shimon, Linda J. W.'
'Milstein, David'

_publ_section_title
;
 Reversible Aromaticity Transfer in a Bora-Cycle: Boron-Ligand
 Cooperation.
;
_journal_issue 40
_journal_name_full 'Journal of the American Chemical Society'
_journal_page_first 13307
_journal_page_last 13313
_journal_paper_doi 10.1021/jacs.6b07454
_journal_volume 138
_journal_year 2016
_chemical_formula_moiety 'C13 H15 B N2'
_chemical_formula_sum 'C13 H15 B N2'
_chemical_formula_weight 210.08
_space_group_crystal_system monoclinic
_space_group_IT_number 15
_space_group_name_Hall '-C 2yc'
_space_group_name_H-M_alt 'C 1 2/c 1'
_atom_sites_solution_hydrogens geom
_audit_creation_method SHELXL-2014/6
_cell_angle_alpha 90
_cell_angle_beta 105.714(5)
_cell_angle_gamma 90
_cell_formula_units_Z 8
_cell_length_a 22.7448(19)
_cell_length_b 6.4330(5)
_cell_length_c 16.2309(13)
_cell_measurement_reflns_used 9668
_cell_measurement_temperature 100(2)
_cell_measurement_theta_max 27.57
_cell_measurement_theta_min 2.76
_cell_volume 2286.1(3)
_computing_cell_refinement 'APEX 2'
_computing_data_collection 'APEX 2'
_computing_data_reduction 'APEX 2'
_computing_structure_refinement 'SHELXL-2014/6 (Sheldrick, 2014)'
_computing_structure_solution 'SHELXS-97 (Sheldrick, 2008)'
_diffrn_ambient_temperature 100(2)
_diffrn_measured_fraction_theta_full 0.998
_diffrn_measured_fraction_theta_max 0.998
_diffrn_measurement_device_type 'Bruker APEX - II KappaCCD'
_diffrn_measurement_method 'phi and omega scans'
_diffrn_radiation_type MoK\a
_diffrn_radiation_wavelength 0.71073
_diffrn_reflns_av_R_equivalents 0.0597
_diffrn_reflns_av_unetI/netI 0.0624
_diffrn_reflns_Laue_measured_fraction_full 0.998
_diffrn_reflns_Laue_measured_fraction_max 0.998
_diffrn_reflns_limit_h_max 28
_diffrn_reflns_limit_h_min -24
_diffrn_reflns_limit_k_max 8
_diffrn_reflns_limit_k_min -7
_diffrn_reflns_limit_l_max 20
_diffrn_reflns_limit_l_min -20
_diffrn_reflns_number 9064
_diffrn_reflns_point_group_measured_fraction_full 0.998
_diffrn_reflns_point_group_measured_fraction_max 0.998
_diffrn_reflns_theta_full 25.242
_diffrn_reflns_theta_max 26.728
_diffrn_reflns_theta_min 2.763
_exptl_absorpt_coefficient_mu 0.072
_exptl_absorpt_correction_T_max 0.9919
_exptl_absorpt_correction_T_min 0.9735
_exptl_absorpt_correction_type multi-scan
_exptl_absorpt_process_details 'Bruker APEX2'
_exptl_crystal_colour yellow
_exptl_crystal_density_diffrn 1.221
_exptl_crystal_description chunk
_exptl_crystal_F_000 896
_exptl_crystal_size_max 0.462
_exptl_crystal_size_mid 0.258
_exptl_crystal_size_min 0.140
_refine_diff_density_max 0.258
_refine_diff_density_min -0.199
_refine_diff_density_rms 0.048
_refine_ls_extinction_method none
_refine_ls_goodness_of_fit_ref 1.010
_refine_ls_hydrogen_treatment constr
_refine_ls_matrix_type full
_refine_ls_number_parameters 146
_refine_ls_number_reflns 2412
_refine_ls_number_restraints 0
_refine_ls_restrained_S_all 1.010
_refine_ls_R_factor_all 0.0929
_refine_ls_R_factor_gt 0.0510
_refine_ls_shift/su_max 0.012
_refine_ls_shift/su_mean 0.001
_refine_ls_structure_factor_coef Fsqd
_refine_ls_weighting_details 'w=1/[\s^2^(Fo^2^)+(0.0721P)^2^+0.2082P] where P=(Fo^2^+2Fc^2^)/3'
_refine_ls_weighting_scheme calc
_refine_ls_wR_factor_gt 0.1213
_refine_ls_wR_factor_ref 0.1409
_reflns_Friedel_coverage 0.000
_reflns_number_gt 1545
_reflns_number_total 2412
_reflns_threshold_expression 'I > 2\s(I)'
_cod_data_source_file ja6b07454_si_002.cif
_cod_data_source_block complex6
_cod_original_sg_symbol_H-M 'C 2/c'
_cod_database_code 4130849
_shelx_space_group_comment
;
The symmetry employed for this shelxl refinement is uniquely defined
by the following loop, which should always be used as a source of
symmetry information in preference to the above space-group names.
They are only intended as comments.
;
_shelx_estimated_absorpt_t_min 0.968
_shelx_estimated_absorpt_t_max 0.990
_shelxl_version_number 2014/6

loop_
_space_group_symop_operation_xyz
'x, y, z'
'-x, y, -z+1/2'
'x+1/2, y+1/2, z'
'-x+1/2, y+1/2, -z+1/2'
'-x, -y, -z'
'x, -y, z-1/2'
'-x+1/2, -y+1/2, -z'
'x+1/2, -y+1/2, z-1/2'

loop_
_atom_site_label
_atom_site_type_symbol
_atom_site_fract_x
_atom_site_fract_y
_atom_site_fract_z
_atom_site_U_iso_or_equiv
_atom_site_adp_type
_atom_site_occupancy
_atom_site_site_symmetry_order
_atom_site_calc_flag
_atom_site_refinement_flags_posn
_atom_site_refinement_flags_adp
B1 B 0.25183(10) 0.4399(3) 0.09381(14) 0.0240(5) Uani 1 1 d . .
H1D H 0.2520 0.5794 0.1196 0.029 Uiso 1 1 calc R U
H1E H 0.2305 0.4458 0.0320 0.029 Uiso 1 1 calc R U
C1 C 0.26815(8) 0.1131(3) 0.18093(12) 0.0248(4) Uani 1 1 d . .
H1A H 0.2539 -0.0258 0.1576 0.030 Uiso 1 1 calc R U
H1B H 0.2742 0.1117 0.2437 0.030 Uiso 1 1 calc R U
C2 C 0.32565(8) 0.1716(3) 0.15941(11) 0.0233(4) Uani 1 1 d . .
C3 C 0.38081(8) 0.0667(3) 0.18257(12) 0.0269(5) Uani 1 1 d . .
H3 H 0.3858 -0.0542 0.2174 0.032 Uiso 1 1 calc R U
C4 C 0.42827(9) 0.1430(3) 0.15355(12) 0.0298(5) Uani 1 1 d . .
H4 H 0.4667 0.0746 0.1685 0.036 Uiso 1 1 calc R U
C5 C 0.42002(8) 0.3192(3) 0.10264(12) 0.0292(5) Uani 1 1 d . .
H5 H 0.4526 0.3694 0.0819 0.035 Uiso 1 1 calc R U
C6 C 0.36468(9) 0.4224(3) 0.08190(11) 0.0255(4) Uani 1 1 d . .
C7 C 0.35263(9) 0.6135(3) 0.02855(12) 0.0332(5) Uani 1 1 d . .
H7A H 0.3183 0.5888 -0.0220 0.050 Uiso 1 1 calc R U
H7B H 0.3891 0.6495 0.0104 0.050 Uiso 1 1 calc R U
H7C H 0.3425 0.7282 0.0621 0.050 Uiso 1 1 calc R U
C8 C 0.16514(8) 0.2597(3) 0.14152(11) 0.0236(4) Uani 1 1 d . .
C9 C 0.12362(8) 0.4166(3) 0.10234(11) 0.0257(5) Uani 1 1 d . .
H9 H 0.1378 0.5323 0.0769 0.031 Uiso 1 1 calc R U
C10 C 0.06278(8) 0.4048(3) 0.10041(12) 0.0297(5) Uani 1 1 d . .
H10 H 0.0357 0.5123 0.0736 0.036 Uiso 1 1 calc R U
C11 C 0.04040(9) 0.2370(3) 0.13733(13) 0.0322(5) Uani 1 1 d . .
H11 H -0.0017 0.2285 0.1352 0.039 Uiso 1 1 calc R U
C12 C 0.08078(9) 0.0832(3) 0.17713(13) 0.0315(5) Uani 1 1 d . .
H12 H 0.0661 -0.0312 0.2029 0.038 Uiso 1 1 calc R U
C13 C 0.14212(8) 0.0930(3) 0.18012(12) 0.0274(5) Uani 1 1 d . .
H13 H 0.1690 -0.0135 0.2084 0.033 Uiso 1 1 calc R U
N1 N 0.31861(7) 0.3451(2) 0.11139(9) 0.0225(4) Uani 1 1 d . .
N2 N 0.22477(7) 0.2738(2) 0.14069(9) 0.0249(4) Uani 1 1 d . .

loop_
_atom_site_aniso_label
_atom_site_aniso_U_11
_atom_site_aniso_U_22
_atom_site_aniso_U_33
_atom_site_aniso_U_23
_atom_site_aniso_U_13
_atom_site_aniso_U_12
B1 0.0272(12) 0.0180(11) 0.0259(11) -0.0027(9) 0.0057(9) 0.0015(9)
C1 0.0239(10) 0.0219(11) 0.0283(9) 0.0019(8) 0.0066(8) 0.0022(8)
C2 0.0278(10) 0.0204(10) 0.0212(9) -0.0030(8) 0.0054(8) 0.0004(8)
C3 0.0290(11) 0.0243(11) 0.0272(10) 0.0023(9) 0.0072(8) 0.0049(8)
C4 0.0234(11) 0.0323(12) 0.0330(10) -0.0016(10) 0.0065(8) 0.0046(8)
C5 0.0256(11) 0.0311(12) 0.0322(10) -0.0041(9) 0.0102(9) -0.0025(8)
C6 0.0284(10) 0.0241(11) 0.0238(9) -0.0033(8) 0.0069(8) -0.0050(8)
C7 0.0367(12) 0.0315(12) 0.0334(11) 0.0019(9) 0.0128(9) -0.0036(9)
C8 0.0237(10) 0.0237(11) 0.0234(9) -0.0028(8) 0.0063(8) 0.0000(8)
C9 0.0277(11) 0.0243(11) 0.0247(10) 0.0013(8) 0.0065(8) 0.0013(8)
C10 0.0258(11) 0.0313(12) 0.0294(10) -0.0007(9) 0.0029(8) 0.0065(9)
C11 0.0215(10) 0.0340(13) 0.0401(11) -0.0066(10) 0.0064(9) -0.0030(9)
C12 0.0312(11) 0.0264(12) 0.0387(11) -0.0015(9) 0.0125(9) -0.0057(9)
C13 0.0256(11) 0.0243(11) 0.0320(10) 0.0016(9) 0.0072(8) 0.0034(8)
N1 0.0244(9) 0.0203(9) 0.0222(7) -0.0031(7) 0.0053(6) -0.0002(6)
N2 0.0242(9) 0.0205(9) 0.0306(8) 0.0039(7) 0.0083(7) 0.0031(6)

loop_
_atom_type_symbol
_atom_type_description
_atom_type_scat_dispersion_real
_atom_type_scat_dispersion_imag
_atom_type_scat_source
C C 0.0033 0.0016 'International Tables Vol C Tables 4.2.6.8 and 6.1.1.4'
H H 0.0000 0.0000 'International Tables Vol C Tables 4.2.6.8 and 6.1.1.4'
N N 0.0061 0.0033 'International Tables Vol C Tables 4.2.6.8 and 6.1.1.4'
B B 0.0013 0.0007 'International Tables Vol C Tables 4.2.6.8 and 6.1.1.4'

loop_
_geom_angle_atom_site_label_1
_geom_angle_atom_site_label_2
_geom_angle_atom_site_label_3
_geom_angle
N2 B1 N1 97.82(14)
N2 B1 H1D 112.2
N1 B1 H1D 112.2
N2 B1 H1E 112.2
N1 B1 H1E 112.2
H1D B1 H1E 109.8
N2 C1 C2 104.29(15)
N2 C1 H1A 110.9
C2 C1 H1A 110.9
N2 C1 H1B 110.9
C2 C1 H1B 110.9
H1A C1 H1B 108.9
N1 C2 C3 121.25(17)
N1 C2 C1 111.76(16)
C3 C2 C1 126.99(18)
C4 C3 C2 117.98(19)
C4 C3 H3 121.0
C2 C3 H3 121.0
C3 C4 C5 120.20(19)
C3 C4 H4 119.9
C5 C4 H4 119.9
C6 C5 C4 120.37(18)
C6 C5 H5 119.8
C4 C5 H5 119.8
N1 C6 C5 118.50(18)
N1 C6 C7 118.02(17)
C5 C6 C7 123.48(18)
C6 C7 H7A 109.5
C6 C7 H7B 109.5
H7A C7 H7B 109.5
C6 C7 H7C 109.5
H7A C7 H7C 109.5
H7B C7 H7C 109.5
N2 C8 C9 119.64(17)
N2 C8 C13 122.98(17)
C9 C8 C13 117.38(17)
C10 C9 C8 121.10(18)
C10 C9 H9 119.5
C8 C9 H9 119.5
C9 C10 C11 120.91(18)
C9 C10 H10 119.5
C11 C10 H10 119.5
C12 C11 C10 118.67(18)
C12 C11 H11 120.7
C10 C11 H11 120.7
C13 C12 C11 121.21(19)
C13 C12 H12 119.4
C11 C12 H12 119.4
C12 C13 C8 120.70(18)
C12 C13 H13 119.6
C8 C13 H13 119.6
C2 N1 C6 121.68(16)
C2 N1 B1 112.35(15)
C6 N1 B1 125.96(16)
C8 N2 C1 120.25(15)
C8 N2 B1 125.81(15)
C1 N2 B1 113.75(14)

loop_
_geom_bond_atom_site_label_1
_geom_bond_atom_site_label_2
_geom_bond_distance
B1 N2 1.534(3)
B1 N1 1.589(2)
B1 H1D 0.9900
B1 H1E 0.9900
C1 N2 1.456(2)
C1 C2 1.490(3)
C1 H1A 0.9900
C1 H1B 0.9900
C2 N1 1.346(2)
C2 C3 1.384(3)
C3 C4 1.380(3)
C3 H3 0.9500
C4 C5 1.385(3)
C4 H4 0.9500
C5 C6 1.382(3)
C5 H5 0.9500
C6 N1 1.359(2)
C6 C7 1.486(3)
C7 H7A 0.9800
C7 H7B 0.9800
C7 H7C 0.9800
C8 N2 1.363(2)
C8 C9 1.411(3)
C8 C13 1.412(3)
C9 C10 1.378(2)
C9 H9 0.9500
C10 C11 1.396(3)
C10 H10 0.9500
C11 C12 1.385(3)
C11 H11 0.9500
C12 C13 1.384(3)
C12 H12 0.9500
C13 H13 0.9500

loop_
_geom_torsion_atom_site_label_1
_geom_torsion_atom_site_label_2
_geom_torsion_atom_site_label_3
_geom_torsion_atom_site_label_4
_geom_torsion
N2 C1 C2 N1 -0.5(2)
N2 C1 C2 C3 -179.62(17)
N1 C2 C3 C4 -1.2(3)
C1 C2 C3 C4 177.82(17)
C2 C3 C4 C5 -0.2(3)
C3 C4 C5 C6 1.3(3)
C4 C5 C6 N1 -1.1(3)
C4 C5 C6 C7 179.26(18)
N2 C8 C9 C10 178.57(17)
C13 C8 C9 C10 -1.3(3)
C8 C9 C10 C11 0.1(3)
C9 C10 C11 C12 0.8(3)
C10 C11 C12 C13 -0.5(3)
C11 C12 C13 C8 -0.8(3)
N2 C8 C13 C12 -178.21(17)
C9 C8 C13 C12 1.7(3)
C3 C2 N1 C6 1.5(3)
C1 C2 N1 C6 -177.65(15)
C3 C2 N1 B1 -179.30(16)
C1 C2 N1 B1 1.5(2)
C5 C6 N1 C2 -0.4(3)
C7 C6 N1 C2 179.34(16)
C5 C6 N1 B1 -179.41(16)
C7 C6 N1 B1 0.3(3)
N2 B1 N1 C2 -1.78(18)
N2 B1 N1 C6 177.34(15)
C9 C8 N2 C1 179.95(16)
C13 C8 N2 C1 -0.2(3)
C9 C8 N2 B1 -5.3(3)
C13 C8 N2 B1 174.61(17)
C2 C1 N2 C8 174.60(15)
C2 C1 N2 B1 -0.8(2)
N1 B1 N2 C8 -173.59(15)
N1 B1 N2 C1 1.47(18)
